data_8100060
loop_
_publ_author_name
'Ma, Ai-Qing'
'Yu, Ming-Xin'
'Zhu, Long-Guan'

_publ_section_title
;
Crystal structure of (1,4-cyclohexanedicarboxylato)(2,2'-bipyridine)
copper(II) monohydrate, Cu(C~8~H~10~O~4~)(C~10~H~8~N~2~) &#x00B7; H~2~O
;
_journal_issue 2
_journal_name_full 'Zeitschrift f\"ur Kristallographie - New Crystal Structures'
_journal_page_first 117
_journal_page_last 118
_journal_volume 219
_journal_year 2004
_chemical_formula_moiety 'C18 H18 Cu N2 O4,H2O'
_chemical_formula_sum 'C18 H20 Cu N2 O5'
_chemical_formula_weight 407.90
_space_group_IT_number 14
_symmetry_cell_setting monoclinic
_symmetry_space_group_name_Hall '-P 2ybc'
_symmetry_space_group_name_H-M 'P 1 21/c 1'
_cell_angle_alpha 90.00
_cell_angle_beta 99.226(2)
_cell_angle_gamma 90.00
_cell_formula_units_Z 4
_cell_length_a 9.1432(4)
_cell_length_b 17.8251(8)
_cell_length_c 10.1994(5)
_cell_measurement_temperature 293(2)
_cell_volume 1640.78(13)
_diffrn_ambient_temperature 293(2)
_exptl_crystal_density_diffrn 1.651
_cod_depositor_comments
;
The following automatic conversions were performed:
'_symmetry_cell_setting' value 'Monoclinic' changed to 'monoclinic'
according to '/home/saulius/struct/CIF-dictionaries/cif_core.dic'
dictionary named 'cif_core.dic' version 2.4.1 from 2010-06-29.

Automatic conversion script
Id: cif_fix_enum 1527 2010-12-29 10:47:43Z saulius 
;
_cod_original_sg_symbol_H-M 'P 21/c'
_cod_database_code 8100060

loop_
_symmetry_equiv_pos_as_xyz
'x, y, z'
'-x, y+1/2, -z+1/2'
'-x, -y, -z'
'x, -y-1/2, z-1/2'

loop_
_atom_site_label
_atom_site_type_symbol
_atom_site_fract_x
_atom_site_fract_y
_atom_site_fract_z
_atom_site_U_iso_or_equiv
_atom_site_adp_type
_atom_site_occupancy
_atom_site_symmetry_multiplicity
_atom_site_Wyckoff_symbol
_atom_site_calc_flag
_atom_site_refinement_flags
_atom_site_disorder_assembly
_atom_site_disorder_group
Cu1 Cu 0.13633(3) 0.084937(14) 0.73472(2) 0.03179(11) Uani 1 4 e d . . .
O1 O 0.27952(17) 0.16328(8) 0.69732(15) 0.0382(4) Uani 1 4 e d . . .
O2 O 0.32381(17) 0.05628(9) 0.60501(17) 0.0439(4) Uani 1 4 e d . . .
O3 O 0.9036(2) 0.17186(11) 0.75931(16) 0.0506(4) Uani 1 4 e d . . .
O4 O 0.98600(17) 0.11819(10) 0.59062(16) 0.0447(4) Uani 1 4 e d . . .
N1 N 0.25029(18) 0.05891(10) 0.91326(17) 0.0309(4) Uani 1 4 e d . . .
N2 N 0.03758(19) -0.01226(10) 0.76465(17) 0.0344(4) Uani 1 4 e d . . .
C1 C 0.3608(2) 0.09931(12) 0.9809(2) 0.0369(5) Uani 1 4 e d . . .
H1 H 0.3880 0.1440 0.9444 0.044 Uiso 1 4 e calc R . .
C2 C 0.4358(3) 0.07680(13) 1.1028(2) 0.0410(5) Uani 1 4 e d . . .
H2 H 0.5128 0.1056 1.1476 0.049 Uiso 1 4 e calc R . .
C3 C 0.3946(3) 0.01108(13) 1.1567(2) 0.0425(6) Uani 1 4 e d . . .
H3 H 0.4446 -0.0054 1.2383 0.051 Uiso 1 4 e calc R . .
C4 C 0.2788(3) -0.03060(12) 1.0896(2) 0.0367(5) Uani 1 4 e d . . .
H4 H 0.2483 -0.0746 1.1261 0.044 Uiso 1 4 e calc R . .
C5 C 0.2090(2) -0.00553(11) 0.9666(2) 0.0294(4) Uani 1 4 e d . . .
C6 C 0.0878(2) -0.04647(11) 0.8820(2) 0.0307(4) Uani 1 4 e d . . .
C7 C 0.0291(3) -0.11380(12) 0.9157(2) 0.0392(5) Uani 1 4 e d . . .
H7 H 0.0615 -0.1354 0.9982 0.047 Uiso 1 4 e calc R . .
C8 C -0.0779(3) -0.14858(14) 0.8255(3) 0.0504(6) Uani 1 4 e d . . .
H8 H -0.1178 -0.1943 0.8459 0.060 Uiso 1 4 e calc R . .
C9 C -0.1253(3) -0.11455(16) 0.7045(3) 0.0569(7) Uani 1 4 e d . . .
H9 H -0.1959 -0.1376 0.6416 0.068 Uiso 1 4 e calc R . .
C10 C -0.0668(3) -0.04620(15) 0.6781(2) 0.0468(6) Uani 1 4 e d . . .
H10 H -0.1010 -0.0228 0.5974 0.056 Uiso 1 4 e calc R . .
C11 C 0.3522(2) 0.12343(11) 0.6259(2) 0.0302(5) Uani 1 4 e d . . .
C12 C 0.4746(2) 0.16179(11) 0.5647(2) 0.0301(4) Uani 1 4 e d . . .
H12 H 0.4257 0.1914 0.4893 0.036 Uiso 1 4 e calc R . .
C13 C 0.5643(2) 0.21640(12) 0.6606(2) 0.0352(5) Uani 1 4 e d . . .
H13A H 0.6108 0.1894 0.7389 0.042 Uiso 1 4 e calc R . .
H13B H 0.4985 0.2538 0.6885 0.042 Uiso 1 4 e calc R . .
C14 C 0.6838(2) 0.25556(12) 0.5958(2) 0.0368(5) Uani 1 4 e d . . .
H14A H 0.6360 0.2887 0.5265 0.044 Uiso 1 4 e calc R . .
H14B H 0.7443 0.2862 0.6620 0.044 Uiso 1 4 e calc R . .
C15 C 0.7840(2) 0.20169(11) 0.5358(2) 0.0300(4) Uani 1 4 e d . . .
H15 H 0.8404 0.2318 0.4808 0.036 Uiso 1 4 e calc R . .
C16 C 0.6912(2) 0.14564(12) 0.4428(2) 0.0321(5) Uani 1 4 e d . . .
H16A H 0.6418 0.1721 0.3650 0.038 Uiso 1 4 e calc R . .
H16B H 0.7565 0.1085 0.4134 0.038 Uiso 1 4 e calc R . .
C17 C 0.5757(2) 0.10600(12) 0.5099(2) 0.0333(5) Uani 1 4 e d . . .
H17A H 0.6252 0.0750 0.5818 0.040 Uiso 1 4 e calc R . .
H17B H 0.5164 0.0734 0.4461 0.040 Uiso 1 4 e calc R . .
C18 C 0.8970(2) 0.16166(12) 0.6391(2) 0.0316(5) Uani 1 4 e d . . .
O5 O -0.1429(8) -0.2548(4) 0.5512(8) 0.063(2) Uani 1 4 e d . . .

loop_
_atom_site_aniso_label
_atom_site_aniso_U_11
_atom_site_aniso_U_22
_atom_site_aniso_U_33
_atom_site_aniso_U_23
_atom_site_aniso_U_13
_atom_site_aniso_U_12
Cu1 0.02431(16) 0.04012(18) 0.03060(17) 0.00714(10) 0.00335(11) 0.00156(10)
O1 0.0376(9) 0.0369(8) 0.0432(9) 0.0034(7) 0.0156(7) -0.0001(7)
O2 0.0375(9) 0.0365(8) 0.0602(11) -0.0045(8) 0.0152(8) -0.0074(7)
O3 0.0515(10) 0.0668(12) 0.0313(9) 0.0000(8) 0.0000(7) 0.0067(9)
O4 0.0339(9) 0.0631(11) 0.0363(9) 0.0091(8) 0.0033(7) 0.0182(8)
N1 0.0255(9) 0.0372(9) 0.0299(9) 0.0038(7) 0.0036(7) 0.0000(7)
N2 0.0261(9) 0.0438(10) 0.0329(10) 0.0009(8) 0.0036(8) -0.0022(8)
C1 0.0345(12) 0.0377(12) 0.0383(13) 0.0022(9) 0.0052(10) -0.0054(10)
C2 0.0342(13) 0.0486(14) 0.0376(13) -0.0042(10) -0.0023(10) -0.0050(10)
C3 0.0439(14) 0.0482(14) 0.0326(12) 0.0032(10) -0.0023(10) 0.0063(11)
C4 0.0401(13) 0.0356(12) 0.0342(12) 0.0053(9) 0.0049(10) 0.0022(10)
C5 0.0251(10) 0.0325(10) 0.0313(11) 0.0016(8) 0.0069(8) 0.0031(8)
C6 0.0247(10) 0.0352(11) 0.0340(11) -0.0008(9) 0.0098(9) 0.0033(8)
C7 0.0375(13) 0.0367(12) 0.0448(14) 0.0007(10) 0.0107(10) 0.0013(10)
C8 0.0422(14) 0.0426(13) 0.0672(18) -0.0043(12) 0.0113(13) -0.0117(11)
C9 0.0458(16) 0.0647(17) 0.0565(17) -0.0114(14) -0.0030(13) -0.0200(13)
C10 0.0360(13) 0.0636(16) 0.0390(13) -0.0019(12) 0.0009(10) -0.0081(12)
C11 0.0234(10) 0.0354(12) 0.0302(11) 0.0050(9) -0.0005(8) 0.0008(9)
C12 0.0257(10) 0.0328(11) 0.0311(11) 0.0026(9) 0.0020(8) -0.0002(8)
C13 0.0312(12) 0.0349(11) 0.0409(12) -0.0053(9) 0.0097(10) -0.0018(9)
C14 0.0321(12) 0.0292(11) 0.0489(13) -0.0009(9) 0.0063(10) -0.0026(9)
C15 0.0266(10) 0.0321(11) 0.0315(11) 0.0076(8) 0.0055(8) -0.0001(8)
C16 0.0302(11) 0.0401(12) 0.0253(11) 0.0017(9) 0.0028(8) 0.0044(9)
C17 0.0315(11) 0.0352(11) 0.0332(12) -0.0039(9) 0.0051(9) -0.0028(9)
C18 0.0235(10) 0.0374(11) 0.0328(12) 0.0049(9) 0.0011(8) -0.0053(9)
O5 0.059(5) 0.057(5) 0.067(5) -0.002(4) -0.001(4) 0.005(4)

loop_
_geom_bond_atom_site_label_1
_geom_bond_atom_site_label_2
_geom_bond_distance
_geom_bond_site_symmetry_2
_geom_bond_publ_flag
Cu1 O4 1.9373(15) 1_455 ?
Cu1 O1 1.9924(15) . ?
Cu1 N2 1.9996(18) . ?
Cu1 N1 2.0021(17) . ?
Cu1 O2 2.3826(15) . ?
Cu1 C11 2.510(2) . ?
O1 C11 1.277(2) . ?
O2 C11 1.236(3) . ?
O3 C18 1.231(3) . ?
O4 C18 1.279(3) . ?
O4 Cu1 1.9373(15) 1_655 ?
N1 C1 1.339(3) . ?
N1 C5 1.351(3) . ?
N2 C10 1.337(3) . ?
N2 C6 1.356(3) . ?
C1 C2 1.380(3) . ?
C1 H1 0.9300 . ?
C2 C3 1.372(3) . ?
C2 H2 0.9300 . ?
C3 C4 1.382(3) . ?
C3 H3 0.9300 . ?
C4 C5 1.387(3) . ?
C4 H4 0.9300 . ?
C5 C6 1.483(3) . ?
C6 C7 1.380(3) . ?
C7 C8 1.378(3) . ?
C7 H7 0.9300 . ?
C8 C9 1.381(4) . ?
C8 H8 0.9300 . ?
C9 C10 1.374(4) . ?
C9 H9 0.9300 . ?
C10 H10 0.9300 . ?
C11 C12 1.527(3) . ?
C12 C13 1.523(3) . ?
C12 C17 1.524(3) . ?
C12 H12 0.9800 . ?
C13 C14 1.533(3) . ?
C13 H13A 0.9700 . ?
C13 H13B 0.9700 . ?
C14 C15 1.522(3) . ?
C14 H14A 0.9700 . ?
C14 H14B 0.9700 . ?
C15 C18 1.529(3) . ?
C15 C16 1.537(3) . ?
C15 H15 0.9800 . ?
C16 C17 1.521(3) . ?
C16 H16A 0.9700 . ?
C16 H16B 0.9700 . ?
C17 H17A 0.9700 . ?
C17 H17B 0.9700 . ?
